data_7704891
loop_
_publ_author_name
'Hock, Andreas'
'Werner, Luis'
'Luz, Christian'
'Radius, Udo'

_publ_section_title
;
 N-Heterocyclic carbene and cyclic (alkyl)(amino)carbene adducts of
 gallium hydrides, gallium chlorides and gallium hydrochlorides.
;
_journal_issue 32
_journal_name_full 'Dalton transactions (Cambridge, England : 2003)'
_journal_page_first 11108
_journal_page_last 11119
_journal_paper_doi 10.1039/d0dt02070b
_journal_volume 49
_journal_year 2020
_chemical_formula_moiety 'C27 H37 Cl2 Ga N2'
_chemical_formula_sum 'C27 H37 Cl2 Ga N2'
_chemical_formula_weight 530.20
_space_group_crystal_system monoclinic
_space_group_IT_number 14
_space_group_name_Hall '-P 2ybc'
_space_group_name_H-M_alt 'P 1 21/c 1'
_atom_sites_solution_hydrogens mixed
_audit_creation_method SHELXL-2014/6
_audit_update_record
;
2020-06-08 deposited with the CCDC.	2020-07-20 downloaded from the CCDC.
;
_cell_angle_alpha 90
_cell_angle_beta 111.7170(10)
_cell_angle_gamma 90
_cell_formula_units_Z 8
_cell_length_a 16.4027(2)
_cell_length_b 19.2302(2)
_cell_length_c 18.9987(2)
_cell_measurement_reflns_used 30723
_cell_measurement_temperature 100.00(10)
_cell_measurement_theta_max 77.2570
_cell_measurement_theta_min 2.9230
_cell_volume 5567.36(11)
_computing_cell_refinement 'CrysAlisPro 1.171.40.57a (Rigaku OD, 2019)'
_computing_data_collection 'CrysAlisPro 1.171.40.57a (Rigaku OD, 2019)'
_computing_data_reduction 'CrysAlisPro 1.171.40.57a (Rigaku OD, 2019)'
_computing_structure_refinement 'SHELXL-2014/6 (Sheldrick, 2014)'
_computing_structure_solution 'SHELXL-2014/6 (Sheldrick, 2014)'
_diffrn_ambient_temperature 100.00(10)
_diffrn_detector_area_resol_mean 10.0000
_diffrn_measured_fraction_theta_full 0.999
_diffrn_measured_fraction_theta_max 0.979
_diffrn_measurement_device_type 'XtaLAB Synergy, Dualflex, HyPix'
_diffrn_measurement_method '\f and \w scans'
_diffrn_radiation_type CuK\a
_diffrn_radiation_wavelength 1.54184
_diffrn_reflns_av_R_equivalents 0.0449
_diffrn_reflns_av_unetI/netI 0.0340
_diffrn_reflns_Laue_measured_fraction_full 0.999
_diffrn_reflns_Laue_measured_fraction_max 0.979
_diffrn_reflns_limit_h_max 20
_diffrn_reflns_limit_h_min -20
_diffrn_reflns_limit_k_max 24
_diffrn_reflns_limit_k_min -24
_diffrn_reflns_limit_l_max 19
_diffrn_reflns_limit_l_min -24
_diffrn_reflns_number 57690
_diffrn_reflns_point_group_measured_fraction_full 0.999
_diffrn_reflns_point_group_measured_fraction_max 0.979
_diffrn_reflns_theta_full 67.684
_diffrn_reflns_theta_max 77.506
_diffrn_reflns_theta_min 2.900
_diffrn_source 'micro-focus sealed X-ray tube'
_exptl_absorpt_coefficient_mu 3.228
_exptl_absorpt_correction_T_max 1.00000
_exptl_absorpt_correction_T_min 0.72102
_exptl_absorpt_correction_type multi-scan
_exptl_absorpt_process_details
'CrysAlisPro 1.171.40.57a (Rigaku Oxford Diffraction, 2019)Empirical absorption correction using spherical harmonics,implemented in SCALE3 ABSPACK scaling algorithm.'
_exptl_crystal_colour colourless
_exptl_crystal_density_diffrn 1.265
_exptl_crystal_description block
_exptl_crystal_F_000 2224
_exptl_crystal_size_max 0.294
_exptl_crystal_size_mid 0.145
_exptl_crystal_size_min 0.091
_refine_diff_density_max 0.636
_refine_diff_density_min -0.470
_refine_diff_density_rms 0.066
_refine_ls_extinction_method none
_refine_ls_goodness_of_fit_ref 1.048
_refine_ls_hydrogen_treatment mixed
_refine_ls_matrix_type full
_refine_ls_number_parameters 601
_refine_ls_number_reflns 11586
_refine_ls_number_restraints 0
_refine_ls_restrained_S_all 1.048
_refine_ls_R_factor_all 0.0404
_refine_ls_R_factor_gt 0.0363
_refine_ls_shift/su_max 0.002
_refine_ls_shift/su_mean 0.000
_refine_ls_structure_factor_coef Fsqd
_refine_ls_weighting_details 'w=1/[\s^2^(Fo^2^)+(0.0487P)^2^+3.9247P] where P=(Fo^2^+2Fc^2^)/3'
_refine_ls_weighting_scheme calc
_refine_ls_wR_factor_gt 0.0958
_refine_ls_wR_factor_ref 0.0984
_reflns_Friedel_coverage 0.000
_reflns_number_gt 10397
_reflns_number_total 11586
_reflns_threshold_expression 'I > 2\s(I)'
_cod_data_source_file d0dt02070b2.cif
_cod_data_source_block compound_13
_cod_depositor_comments
;
Adding full bibliography for 7704887--7704897.cif.

2024-09-02
Z value and formula fixed to values more according to usual
chemical conventions.                 miguel
;
_cod_original_formula_sum 'C54 H74 Cl4 Ga2 N4'
_cod_original_formula_weight 1060.41
_cod_original_formula_moiety 'C54 H74 Cl4 Ga2 N4'
_cod_original_formula_units_Z 4
_cod_original_sg_symbol_H-M 'P 21/c'
_cod_database_code 7704891
_shelx_space_group_comment
;
The symmetry employed for this shelxl refinement is uniquely defined
by the following loop, which should always be used as a source of
symmetry information in preference to the above space-group names.
They are only intended as comments.
;
_shelxl_version_number 2014/6

loop_
_space_group_symop_operation_xyz
'x, y, z'
'-x, y+1/2, -z+1/2'
'-x, -y, -z'
'x, -y-1/2, z-1/2'

loop_
_atom_site_label
_atom_site_type_symbol
_atom_site_fract_x
_atom_site_fract_y
_atom_site_fract_z
_atom_site_U_iso_or_equiv
_atom_site_adp_type
_atom_site_occupancy
_atom_site_site_symmetry_order
_atom_site_calc_flag
_atom_site_refinement_flags_posn
_atom_site_refinement_flags_adp
_atom_site_refinement_flags_occupancy
_atom_site_disorder_assembly
_atom_site_disorder_group
Ga1 Ga 0.00228(2) 0.74906(2) 0.77235(2) 0.01868(7) Uani 1 1 d . . . . .
H1 H 0.0239(14) 0.7141(11) 0.8543(12) 0.015(5) Uiso 1 1 d . . . . .
C1 C 0.10586(12) 0.76772(9) 0.74063(10) 0.0166(3) Uani 1 1 d . . . . .
Cl1 Cl -0.06814(3) 0.84626(2) 0.77190(3) 0.02891(11) Uani 1 1 d . . . . .
Ga2 Ga 0.50633(2) 0.72835(2) 0.78426(2) 0.02022(7) Uani 1 1 d . . . . .
H2 H 0.5264(15) 0.7746(11) 0.8704(12) 0.017(5) Uiso 1 1 d . . . . .
Cl2 Cl -0.08873(3) 0.68731(2) 0.67712(3) 0.02535(10) Uani 1 1 d . . . . .
Cl3 Cl 0.41677(3) 0.77722(2) 0.67795(3) 0.02659(11) Uani 1 1 d . . . . .
Cl6 Cl 0.44086(3) 0.63137(2) 0.79381(3) 0.03051(11) Uani 1 1 d . . . . .
N13 N 0.64851(10) 0.64402(8) 0.75137(9) 0.0176(3) Uani 1 1 d . . . . .
N16 N 0.67879(10) 0.75293(8) 0.76691(9) 0.0170(3) Uani 1 1 d . . . . .
N42 N 0.13069(10) 0.82468(8) 0.71291(8) 0.0172(3) Uani 1 1 d . . . . .
N45 N 0.16522(10) 0.71831(8) 0.74251(9) 0.0183(3) Uani 1 1 d . . . . .
C17 C 0.61715(12) 0.70528(9) 0.76475(10) 0.0170(3) Uani 1 1 d . . . . .
C12 C 0.63652(12) 0.52762(10) 0.79786(10) 0.0188(3) Uani 1 1 d . . . . .
C7 C 0.60629(12) 0.57640(9) 0.73957(10) 0.0174(3) Uani 1 1 d . . . . .
C36 C 0.09268(12) 0.89370(9) 0.70516(10) 0.0180(3) Uani 1 1 d . . . . .
C14 C 0.72992(12) 0.65297(10) 0.74578(11) 0.0224(4) Uani 1 1 d . . . . .
H14 H 0.7646 0.6185 0.7367 0.027 Uiso 1 1 calc R U . . .
C41 C 0.02370(12) 0.91068(9) 0.63794(10) 0.0191(3) Uani 1 1 d . . . . .
C18 C 0.67287(12) 0.82760(9) 0.77556(10) 0.0174(3) Uani 1 1 d . . . . .
C19 C 0.70851(12) 0.85544(9) 0.84843(10) 0.0195(4) Uani 1 1 d . . . . .
C37 C 0.13011(12) 0.94020(10) 0.76510(10) 0.0195(4) Uani 1 1 d . . . . .
C23 C 0.63615(12) 0.86759(10) 0.70986(11) 0.0206(4) Uani 1 1 d . . . . .
C40 C -0.00680(13) 0.97913(10) 0.63108(11) 0.0225(4) Uani 1 1 d . . . . .
H40 H -0.0519 0.9929 0.5868 0.027 Uiso 1 1 calc R U . . .
C51 C 0.14870(14) 0.52662(10) 0.75007(12) 0.0262(4) Uani 1 1 d . . . . .
H51 H 0.1293 0.4888 0.7176 0.031 Uiso 1 1 calc R U . . .
C11 C 0.60097(13) 0.46096(10) 0.78285(11) 0.0216(4) Uani 1 1 d . . . . .
H11 H 0.6198 0.4272 0.8204 0.026 Uiso 1 1 calc R U . . .
C8 C 0.54030(12) 0.56221(9) 0.66904(10) 0.0188(3) Uani 1 1 d . . . . .
C47 C 0.16887(12) 0.64845(9) 0.77187(10) 0.0184(3) Uani 1 1 d . . . . .
C52 C 0.13790(13) 0.59391(10) 0.72026(11) 0.0214(4) Uani 1 1 d . . . . .
C15 C 0.74903(13) 0.72138(10) 0.75608(11) 0.0220(4) Uani 1 1 d . . . . .
H15 H 0.7996 0.7431 0.7559 0.026 Uiso 1 1 calc R U . . .
C21 C 0.66771(14) 0.96892(10) 0.79090(12) 0.0262(4) Uani 1 1 d . . . . .
H21 H 0.6653 1.0169 0.7962 0.031 Uiso 1 1 calc R U . . .
C9 C 0.50805(13) 0.49446(10) 0.65712(10) 0.0218(4) Uani 1 1 d . . . . .
H9 H 0.4653 0.4828 0.6106 0.026 Uiso 1 1 calc R U . . .
C39 C 0.02873(14) 1.02684(10) 0.68883(11) 0.0238(4) Uani 1 1 d . . . . .
H39 H 0.0073 1.0721 0.6829 0.029 Uiso 1 1 calc R U . . .
C33 C 0.70301(13) 0.54440(10) 0.87634(10) 0.0214(4) Uani 1 1 d . . . . .
H33 H 0.7245 0.5918 0.8754 0.026 Uiso 1 1 calc R U . . .
C22 C 0.63444(13) 0.93955(10) 0.71976(12) 0.0247(4) Uani 1 1 d . . . . .
H22 H 0.6104 0.9681 0.6776 0.030 Uiso 1 1 calc R U . . .
C48 C 0.20795(12) 0.63923(10) 0.85062(11) 0.0221(4) Uani 1 1 d . . . . .
C10 C 0.53799(13) 0.44417(10) 0.71277(11) 0.0237(4) Uani 1 1 d . . . . .
H10 H 0.5160 0.3991 0.7033 0.028 Uiso 1 1 calc R U . . .
C38 C 0.09580(13) 1.00792(10) 0.75527(11) 0.0223(4) Uani 1 1 d . . . . .
H38 H 0.1185 1.0404 0.7939 0.027 Uiso 1 1 calc R U . . .
C59 C 0.20267(13) 0.91936(11) 0.83888(11) 0.0240(4) Uani 1 1 d . . . . .
H59 H 0.2261 0.8745 0.8305 0.029 Uiso 1 1 calc R U . . .
C43 C 0.20579(13) 0.81147(10) 0.69805(12) 0.0246(4) Uani 1 1 d . . . . .
H43 H 0.2355 0.8427 0.6787 0.030 Uiso 1 1 calc R U . . .
C20 C 0.70471(14) 0.92764(10) 0.85468(12) 0.0245(4) Uani 1 1 d . . . . .
H20 H 0.7273 0.9483 0.9023 0.029 Uiso 1 1 calc R U . . .
C62 C -0.01740(13) 0.85905(10) 0.57414(11) 0.0235(4) Uani 1 1 d . . . . .
H62 H 0.0090 0.8134 0.5912 0.028 Uiso 1 1 calc R U . . .
C49 C 0.21638(14) 0.57078(11) 0.87696(12) 0.0281(4) Uani 1 1 d . . . . .
H49 H 0.2416 0.5622 0.9288 0.034 Uiso 1 1 calc R U . . .
C44 C 0.22753(13) 0.74467(10) 0.71703(12) 0.0246(4) Uani 1 1 d . . . . .
H44 H 0.2753 0.7209 0.7136 0.030 Uiso 1 1 calc R U . . .
C30 C 0.50409(13) 0.61658(10) 0.60731(11) 0.0239(4) Uani 1 1 d . . . . .
H30 H 0.5213 0.6624 0.6307 0.029 Uiso 1 1 calc R U . . .
C24 C 0.75489(14) 0.81216(10) 0.91882(11) 0.0251(4) Uani 1 1 d . . . . .
H24 H 0.7426 0.7631 0.9052 0.030 Uiso 1 1 calc R U . . .
C27 C 0.60398(14) 0.83577(11) 0.63095(11) 0.0270(4) Uani 1 1 d . . . . .
H27 H 0.5839 0.7884 0.6346 0.032 Uiso 1 1 calc R U . . .
C50 C 0.18795(15) 0.51563(11) 0.82738(13) 0.0296(4) Uani 1 1 d . . . . .
H50 H 0.1953 0.4705 0.8462 0.035 Uiso 1 1 calc R U . . .
C53 C 0.24234(14) 0.70001(11) 0.90458(11) 0.0272(4) Uani 1 1 d . . . . .
H53 H 0.2068 0.7407 0.8810 0.033 Uiso 1 1 calc R U . . .
C56 C 0.09459(14) 0.60587(11) 0.63536(11) 0.0267(4) Uani 1 1 d . . . . .
H56 H 0.0703 0.6531 0.6277 0.032 Uiso 1 1 calc R U . . .
C35 C 0.78139(14) 0.49515(11) 0.89899(11) 0.0280(4) Uani 1 1 d . . . . .
H35A H 0.7619 0.4484 0.9013 0.042 Uiso 1 1 calc R U . . .
H35B H 0.8231 0.5083 0.9478 0.042 Uiso 1 1 calc R U . . .
H35C H 0.8086 0.4977 0.8622 0.042 Uiso 1 1 calc R U . . .
C64 C -0.11622(14) 0.85316(11) 0.55502(12) 0.0287(4) Uani 1 1 d . . . . .
H64A H -0.1268 0.8367 0.5986 0.043 Uiso 1 1 calc R U . . .
H64B H -0.1410 0.8211 0.5139 0.043 Uiso 1 1 calc R U . . .
H64C H -0.1429 0.8980 0.5406 0.043 Uiso 1 1 calc R U . . .
C34 C 0.65851(15) 0.54202(13) 0.93440(12) 0.0317(5) Uani 1 1 d . . . . .
H34A H 0.6111 0.5748 0.9203 0.048 Uiso 1 1 calc R U . . .
H34B H 0.7005 0.5536 0.9836 0.048 Uiso 1 1 calc R U . . .
H34C H 0.6361 0.4961 0.9356 0.048 Uiso 1 1 calc R U . . .
C32 C 0.40403(15) 0.61441(12) 0.57262(13) 0.0343(5) Uani 1 1 d . . . . .
H32A H 0.3853 0.5708 0.5471 0.051 Uiso 1 1 calc R U . . .
H32B H 0.3829 0.6518 0.5370 0.051 Uiso 1 1 calc R U . . .
H32C H 0.3809 0.6193 0.6120 0.051 Uiso 1 1 calc R U . . .
C61 C 0.27797(15) 0.97131(14) 0.86275(13) 0.0379(5) Uani 1 1 d . . . . .
H61A H 0.2982 0.9781 0.8219 0.057 Uiso 1 1 calc R U . . .
H61B H 0.3252 0.9538 0.9062 0.057 Uiso 1 1 calc R U . . .
H61C H 0.2580 1.0149 0.8752 0.057 Uiso 1 1 calc R U . . .
C29 C 0.67947(16) 0.83111(13) 0.60168(12) 0.0350(5) Uani 1 1 d . . . . .
H29A H 0.7001 0.8770 0.5974 0.052 Uiso 1 1 calc R U . . .
H29B H 0.6589 0.8091 0.5529 0.052 Uiso 1 1 calc R U . . .
H29C H 0.7266 0.8043 0.6365 0.052 Uiso 1 1 calc R U . . .
C26 C 0.72211(18) 0.82837(14) 0.98270(13) 0.0400(5) Uani 1 1 d . . . . .
H26A H 0.7372 0.8754 0.9995 0.060 Uiso 1 1 calc R U . . .
H26B H 0.7491 0.7971 1.0242 0.060 Uiso 1 1 calc R U . . .
H26C H 0.6595 0.8228 0.9644 0.060 Uiso 1 1 calc R U . . .
C58 C 0.16116(18) 0.60148(14) 0.59636(13) 0.0402(6) Uani 1 1 d . . . . .
H58A H 0.2092 0.6324 0.6210 0.060 Uiso 1 1 calc R U . . .
H58B H 0.1333 0.6146 0.5441 0.060 Uiso 1 1 calc R U . . .
H58C H 0.1827 0.5547 0.5995 0.060 Uiso 1 1 calc R U . . .
C57 C 0.01855(17) 0.55538(13) 0.59782(14) 0.0393(5) Uani 1 1 d . . . . .
H57A H 0.0409 0.5089 0.6014 0.059 Uiso 1 1 calc R U . . .
H57B H -0.0105 0.5677 0.5455 0.059 Uiso 1 1 calc R U . . .
H57C H -0.0224 0.5580 0.6231 0.059 Uiso 1 1 calc R U . . .
C63 C 0.00172(17) 0.87966(14) 0.50374(13) 0.0368(5) Uani 1 1 d . . . . .
H63A H -0.0256 0.9235 0.4849 0.055 Uiso 1 1 calc R U . . .
H63B H -0.0212 0.8448 0.4653 0.055 Uiso 1 1 calc R U . . .
H63C H 0.0640 0.8836 0.5169 0.055 Uiso 1 1 calc R U . . .
C25 C 0.85390(15) 0.82306(14) 0.94497(14) 0.0397(5) Uani 1 1 d . . . . .
H25A H 0.8740 0.8072 0.9063 0.059 Uiso 1 1 calc R U . . .
H25B H 0.8828 0.7972 0.9907 0.059 Uiso 1 1 calc R U . . .
H25C H 0.8671 0.8716 0.9543 0.059 Uiso 1 1 calc R U . . .
C60 C 0.16671(16) 0.90933(15) 0.90163(12) 0.0396(6) Uani 1 1 d . . . . .
H60A H 0.1453 0.9529 0.9124 0.059 Uiso 1 1 calc R U . . .
H60B H 0.2126 0.8926 0.9465 0.059 Uiso 1 1 calc R U . . .
H60C H 0.1196 0.8762 0.8855 0.059 Uiso 1 1 calc R U . . .
C28 C 0.52761(17) 0.87563(15) 0.57386(13) 0.0419(6) Uani 1 1 d . . . . .
H28A H 0.4816 0.8807 0.5933 0.063 Uiso 1 1 calc R U . . .
H28B H 0.5059 0.8505 0.5269 0.063 Uiso 1 1 calc R U . . .
H28C H 0.5473 0.9208 0.5655 0.063 Uiso 1 1 calc R U . . .
C55 C 0.2346(2) 0.68952(16) 0.98115(14) 0.0521(7) Uani 1 1 d . . . . .
H55A H 0.1757 0.6759 0.9738 0.078 Uiso 1 1 calc R U . . .
H55B H 0.2485 0.7322 1.0093 0.078 Uiso 1 1 calc R U . . .
H55C H 0.2746 0.6538 1.0087 0.078 Uiso 1 1 calc R U . . .
C54 C 0.33722(18) 0.71638(18) 0.91422(18) 0.0558(8) Uani 1 1 d . . . . .
H54A H 0.3735 0.6766 0.9351 0.084 Uiso 1 1 calc R U . . .
H54B H 0.3579 0.7553 0.9478 0.084 Uiso 1 1 calc R U . . .
H54C H 0.3397 0.7275 0.8658 0.084 Uiso 1 1 calc R U . . .
C31 C 0.5434(2) 0.60843(17) 0.54659(16) 0.0542(8) Uani 1 1 d . . . . .
H31A H 0.6058 0.6148 0.5689 0.081 Uiso 1 1 calc R U . . .
H31B H 0.5184 0.6426 0.5077 0.081 Uiso 1 1 calc R U . . .
H31C H 0.5307 0.5627 0.5249 0.081 Uiso 1 1 calc R U . . .

loop_
_atom_site_aniso_label
_atom_site_aniso_U_11
_atom_site_aniso_U_22
_atom_site_aniso_U_33
_atom_site_aniso_U_23
_atom_site_aniso_U_13
_atom_site_aniso_U_12
Ga1 0.01817(12) 0.01889(12) 0.02132(12) 0.00234(8) 0.01005(9) -0.00013(8)
C1 0.0187(9) 0.0152(8) 0.0157(8) 0.0016(6) 0.0060(7) 0.0006(6)
Cl1 0.0283(2) 0.0215(2) 0.0427(3) -0.00115(19) 0.0199(2) 0.00114(18)
Ga2 0.01748(12) 0.01853(12) 0.02687(13) -0.00341(9) 0.01077(10) -0.00072(8)
Cl2 0.0217(2) 0.0234(2) 0.0310(2) -0.00419(17) 0.00978(18) -0.00309(17)
Cl3 0.0194(2) 0.0247(2) 0.0344(2) 0.00166(18) 0.00853(18) 0.00297(17)
Cl6 0.0302(3) 0.0222(2) 0.0457(3) -0.0016(2) 0.0217(2) -0.00375(18)
N13 0.0164(7) 0.0159(7) 0.0214(7) -0.0019(6) 0.0083(6) -0.0014(6)
N16 0.0158(7) 0.0145(7) 0.0212(7) -0.0011(6) 0.0075(6) -0.0011(5)
N42 0.0163(7) 0.0159(7) 0.0206(7) 0.0035(6) 0.0082(6) 0.0017(6)
N45 0.0172(7) 0.0181(7) 0.0210(7) 0.0040(6) 0.0087(6) 0.0020(6)
C17 0.0166(8) 0.0156(8) 0.0183(8) -0.0006(6) 0.0059(6) -0.0002(6)
C12 0.0183(9) 0.0198(8) 0.0183(8) -0.0031(7) 0.0070(7) 0.0002(7)
C7 0.0196(9) 0.0136(8) 0.0209(8) -0.0033(7) 0.0098(7) -0.0004(6)
C36 0.0198(9) 0.0147(8) 0.0219(9) 0.0042(7) 0.0103(7) 0.0018(7)
C14 0.0178(9) 0.0212(9) 0.0313(10) -0.0017(7) 0.0128(8) 0.0001(7)
C41 0.0196(9) 0.0177(8) 0.0213(9) 0.0028(7) 0.0092(7) 0.0001(7)
C18 0.0152(8) 0.0145(8) 0.0229(9) -0.0008(7) 0.0075(7) -0.0019(6)
C19 0.0190(9) 0.0180(8) 0.0226(9) 0.0001(7) 0.0089(7) -0.0025(7)
C37 0.0189(9) 0.0210(9) 0.0209(8) 0.0042(7) 0.0100(7) -0.0011(7)
C23 0.0168(8) 0.0216(9) 0.0235(9) 0.0023(7) 0.0075(7) -0.0031(7)
C40 0.0211(9) 0.0216(9) 0.0242(9) 0.0058(7) 0.0078(7) 0.0038(7)
C51 0.0277(10) 0.0179(9) 0.0362(11) 0.0007(8) 0.0155(9) 0.0027(8)
C11 0.0257(10) 0.0163(8) 0.0216(9) 0.0018(7) 0.0073(7) 0.0000(7)
C8 0.0181(9) 0.0193(8) 0.0203(8) -0.0020(7) 0.0086(7) 0.0000(7)
C47 0.0175(8) 0.0159(8) 0.0231(9) 0.0051(7) 0.0091(7) 0.0044(7)
C52 0.0199(9) 0.0208(9) 0.0261(9) 0.0028(7) 0.0116(7) 0.0031(7)
C15 0.0176(9) 0.0231(9) 0.0278(9) -0.0022(7) 0.0113(7) -0.0023(7)
C21 0.0262(10) 0.0153(8) 0.0377(11) 0.0000(8) 0.0126(9) -0.0009(7)
C9 0.0212(9) 0.0215(9) 0.0201(9) -0.0051(7) 0.0048(7) -0.0018(7)
C39 0.0287(10) 0.0157(8) 0.0293(10) 0.0035(7) 0.0135(8) 0.0024(7)
C33 0.0235(9) 0.0188(9) 0.0199(9) -0.0027(7) 0.0058(7) -0.0002(7)
C22 0.0244(10) 0.0200(9) 0.0286(10) 0.0075(8) 0.0087(8) 0.0014(7)
C48 0.0184(9) 0.0241(9) 0.0226(9) 0.0047(7) 0.0061(7) 0.0042(7)
C10 0.0261(10) 0.0174(8) 0.0267(9) -0.0035(7) 0.0087(8) -0.0038(7)
C38 0.0259(10) 0.0190(9) 0.0239(9) -0.0020(7) 0.0114(8) -0.0028(7)
C59 0.0232(10) 0.0263(10) 0.0216(9) 0.0042(7) 0.0072(8) -0.0010(8)
C43 0.0238(10) 0.0228(9) 0.0329(10) 0.0066(8) 0.0171(8) 0.0026(7)
C20 0.0272(10) 0.0196(9) 0.0276(10) -0.0057(8) 0.0112(8) -0.0047(7)
C62 0.0231(10) 0.0208(9) 0.0235(9) 0.0001(7) 0.0051(7) 0.0011(7)
C49 0.0269(10) 0.0300(10) 0.0265(10) 0.0119(8) 0.0088(8) 0.0070(8)
C44 0.0209(9) 0.0236(9) 0.0343(11) 0.0068(8) 0.0161(8) 0.0049(7)
C30 0.0267(10) 0.0216(9) 0.0218(9) 0.0018(7) 0.0071(8) 0.0008(8)
C24 0.0282(10) 0.0237(9) 0.0210(9) 0.0011(7) 0.0062(8) -0.0030(8)
C27 0.0282(11) 0.0288(10) 0.0211(9) 0.0009(8) 0.0057(8) -0.0067(8)
C50 0.0316(11) 0.0214(9) 0.0393(11) 0.0131(8) 0.0174(9) 0.0082(8)
C53 0.0242(10) 0.0311(10) 0.0225(9) -0.0002(8) 0.0041(8) 0.0016(8)
C56 0.0304(11) 0.0262(10) 0.0239(10) -0.0010(8) 0.0105(8) 0.0071(8)
C35 0.0244(10) 0.0306(10) 0.0248(10) -0.0052(8) 0.0043(8) 0.0038(8)
C64 0.0248(10) 0.0280(10) 0.0282(10) 0.0012(8) 0.0041(8) -0.0042(8)
C34 0.0298(11) 0.0424(12) 0.0221(10) -0.0050(9) 0.0087(8) 0.0035(9)
C32 0.0290(11) 0.0347(11) 0.0286(11) 0.0069(9) -0.0016(9) 0.0015(9)
C61 0.0279(11) 0.0504(14) 0.0293(11) 0.0100(10) 0.0035(9) -0.0136(10)
C29 0.0399(13) 0.0434(13) 0.0241(10) -0.0022(9) 0.0148(9) -0.0057(10)
C26 0.0472(14) 0.0482(14) 0.0263(11) 0.0040(10) 0.0158(10) -0.0018(11)
C58 0.0468(14) 0.0500(14) 0.0293(11) 0.0043(10) 0.0206(10) 0.0134(11)
C57 0.0398(13) 0.0377(12) 0.0340(12) -0.0112(10) 0.0062(10) 0.0014(10)
C63 0.0390(13) 0.0450(13) 0.0285(11) -0.0066(10) 0.0150(9) -0.0055(10)
C25 0.0272(12) 0.0482(14) 0.0366(12) 0.0126(11) 0.0037(9) -0.0024(10)
C60 0.0307(12) 0.0631(16) 0.0245(10) 0.0134(10) 0.0096(9) -0.0040(11)
C28 0.0370(13) 0.0508(15) 0.0286(11) 0.0065(10) 0.0012(10) -0.0039(11)
C55 0.074(2) 0.0552(17) 0.0247(11) -0.0038(11) 0.0155(12) -0.0091(15)
C54 0.0287(13) 0.072(2) 0.0620(18) -0.0320(16) 0.0119(12) -0.0115(13)
C31 0.0676(19) 0.0627(18) 0.0483(15) 0.0300(14) 0.0401(15) 0.0268(15)

loop_
_atom_type_symbol
_atom_type_description
_atom_type_scat_dispersion_real
_atom_type_scat_dispersion_imag
_atom_type_scat_source
C C 0.0181 0.0091 'International Tables Vol C Tables 4.2.6.8 and 6.1.1.4'
H H 0.0000 0.0000 'International Tables Vol C Tables 4.2.6.8 and 6.1.1.4'
Cl Cl 0.3639 0.7018 'International Tables Vol C Tables 4.2.6.8 and 6.1.1.4'
Ga Ga -1.2846 0.7763 'International Tables Vol C Tables 4.2.6.8 and 6.1.1.4'
N N 0.0311 0.0180 'International Tables Vol C Tables 4.2.6.8 and 6.1.1.4'

loop_
_geom_angle_atom_site_label_1
_geom_angle_atom_site_label_2
_geom_angle_atom_site_label_3
_geom_angle
_geom_angle_site_symmetry_1
_geom_angle_site_symmetry_3
_geom_angle_publ_flag
C1 Ga1 Cl1 110.16(5) . . ?
C1 Ga1 Cl2 103.70(5) . . ?
Cl1 Ga1 Cl2 104.98(2) . . ?
C1 Ga1 H1 116.8(8) . . ?
Cl1 Ga1 H1 106.6(8) . . ?
Cl2 Ga1 H1 114.0(8) . . ?
N42 C1 N45 105.30(15) . . ?
N42 C1 Ga1 131.93(13) . . ?
N45 C1 Ga1 122.74(13) . . ?
C17 Ga2 Cl6 109.12(5) . . ?
C17 Ga2 Cl3 105.18(5) . . ?
Cl6 Ga2 Cl3 104.83(2) . . ?
C17 Ga2 H2 113.7(7) . . ?
Cl6 Ga2 H2 106.1(7) . . ?
Cl3 Ga2 H2 117.4(7) . . ?
C17 N13 C14 110.57(15) . . ?
C17 N13 C7 128.25(15) . . ?
C14 N13 C7 121.10(15) . . ?
C17 N16 C15 110.64(15) . . ?
C17 N16 C18 126.31(15) . . ?
C15 N16 C18 122.99(15) . . ?
C1 N42 C43 110.61(15) . . ?
C1 N42 C36 127.23(15) . . ?
C43 N42 C36 121.90(15) . . ?
C1 N45 C44 110.65(15) . . ?
C1 N45 C47 126.11(15) . . ?
C44 N45 C47 123.10(15) . . ?
N13 C17 N16 105.34(15) . . ?
N13 C17 Ga2 130.90(13) . . ?
N16 C17 Ga2 123.69(13) . . ?
C11 C12 C7 117.21(17) . . ?
C11 C12 C33 119.32(17) . . ?
C7 C12 C33 123.43(16) . . ?
C12 C7 C8 123.32(17) . . ?
C12 C7 N13 118.09(16) . . ?
C8 C7 N13 118.51(16) . . ?
C41 C36 C37 123.94(17) . . ?
C41 C36 N42 118.65(16) . . ?
C37 C36 N42 117.37(16) . . ?
C15 C14 N13 106.73(16) . . ?
C15 C14 H14 126.6 . . ?
N13 C14 H14 126.6 . . ?
C36 C41 C40 116.54(17) . . ?
C36 C41 C62 123.20(16) . . ?
C40 C41 C62 120.25(17) . . ?
C19 C18 C23 123.96(17) . . ?
C19 C18 N16 118.07(16) . . ?
C23 C18 N16 117.87(16) . . ?
C18 C19 C20 116.76(17) . . ?
C18 C19 C24 123.57(17) . . ?
C20 C19 C24 119.56(17) . . ?
C36 C37 C38 116.83(17) . . ?
C36 C37 C59 122.73(17) . . ?
C38 C37 C59 120.42(17) . . ?
C22 C23 C18 116.60(17) . . ?
C22 C23 C27 120.90(17) . . ?
C18 C23 C27 122.42(17) . . ?
C39 C40 C41 121.32(18) . . ?
C39 C40 H40 119.3 . . ?
C41 C40 H40 119.3 . . ?
C50 C51 C52 120.7(2) . . ?
C50 C51 H51 119.6 . . ?
C52 C51 H51 119.6 . . ?
C10 C11 C12 121.13(18) . . ?
C10 C11 H11 119.4 . . ?
C12 C11 H11 119.4 . . ?
C9 C8 C7 116.73(17) . . ?
C9 C8 C30 120.13(17) . . ?
C7 C8 C30 123.14(17) . . ?
C52 C47 C48 123.88(17) . . ?
C52 C47 N45 118.29(16) . . ?
C48 C47 N45 117.74(17) . . ?
C47 C52 C51 116.89(18) . . ?
C47 C52 C56 122.48(17) . . ?
C51 C52 C56 120.64(18) . . ?
C14 C15 N16 106.71(16) . . ?
C14 C15 H15 126.6 . . ?
N16 C15 H15 126.6 . . ?
C22 C21 C20 120.60(18) . . ?
C22 C21 H21 119.7 . . ?
C20 C21 H21 119.7 . . ?
C10 C9 C8 121.61(18) . . ?
C10 C9 H9 119.2 . . ?
C8 C9 H9 119.2 . . ?
C38 C39 C40 120.64(18) . . ?
C38 C39 H39 119.7 . . ?
C40 C39 H39 119.7 . . ?
C12 C33 C35 111.64(15) . . ?
C12 C33 C34 109.85(16) . . ?
C35 C33 C34 110.78(17) . . ?
C12 C33 H33 108.2 . . ?
C35 C33 H33 108.2 . . ?
C34 C33 H33 108.2 . . ?
C21 C22 C23 121.15(18) . . ?
C21 C22 H22 119.4 . . ?
C23 C22 H22 119.4 . . ?
C49 C48 C47 116.51(18) . . ?
C49 C48 C53 121.36(18) . . ?
C47 C48 C53 122.09(17) . . ?
C9 C10 C11 119.91(17) . . ?
C9 C10 H10 120.0 . . ?
C11 C10 H10 120.0 . . ?
C39 C38 C37 120.70(18) . . ?
C39 C38 H38 119.7 . . ?
C37 C38 H38 119.7 . . ?
C37 C59 C61 111.98(17) . . ?
C37 C59 C60 110.92(17) . . ?
C61 C59 C60 110.86(18) . . ?
C37 C59 H59 107.6 . . ?
C61 C59 H59 107.6 . . ?
C60 C59 H59 107.6 . . ?
C44 C43 N42 106.72(16) . . ?
C44 C43 H43 126.6 . . ?
N42 C43 H43 126.6 . . ?
C21 C20 C19 120.90(18) . . ?
C21 C20 H20 119.5 . . ?
C19 C20 H20 119.5 . . ?
C41 C62 C64 110.90(16) . . ?
C41 C62 C63 110.70(17) . . ?
C64 C62 C63 110.66(17) . . ?
C41 C62 H62 108.2 . . ?
C64 C62 H62 108.2 . . ?
C63 C62 H62 108.2 . . ?
C50 C49 C48 121.06(19) . . ?
C50 C49 H49 119.5 . . ?
C48 C49 H49 119.5 . . ?
C43 C44 N45 106.72(17) . . ?
C43 C44 H44 126.6 . . ?
N45 C44 H44 126.6 . . ?
C8 C30 C31 111.09(17) . . ?
C8 C30 C32 111.44(17) . . ?
C31 C30 C32 111.0(2) . . ?
C8 C30 H30 107.7 . . ?
C31 C30 H30 107.7 . . ?
C32 C30 H30 107.7 . . ?
C19 C24 C25 109.70(17) . . ?
C19 C24 C26 112.21(18) . . ?
C25 C24 C26 110.95(19) . . ?
C19 C24 H24 107.9 . . ?
C25 C24 H24 107.9 . . ?
C26 C24 H24 107.9 . . ?
C23 C27 C28 113.12(19) . . ?
C23 C27 C29 110.36(17) . . ?
C28 C27 C29 109.38(18) . . ?
C23 C27 H27 107.9 . . ?
C28 C27 H27 107.9 . . ?
C29 C27 H27 107.9 . . ?
C49 C50 C51 120.93(19) . . ?
C49 C50 H50 119.5 . . ?
C51 C50 H50 119.5 . . ?
C48 C53 C55 113.71(19) . . ?
C48 C53 C54 110.25(18) . . ?
C55 C53 C54 110.8(2) . . ?
C48 C53 H53 107.3 . . ?
C55 C53 H53 107.3 . . ?
C54 C53 H53 107.3 . . ?
C52 C56 C58 111.59(18) . . ?
C52 C56 C57 112.22(18) . . ?
C58 C56 C57 110.05(19) . . ?
C52 C56 H56 107.6 . . ?
C58 C56 H56 107.6 . . ?
C57 C56 H56 107.6 . . ?
C33 C35 H35A 109.5 . . ?
C33 C35 H35B 109.5 . . ?
H35A C35 H35B 109.5 . . ?
C33 C35 H35C 109.5 . . ?
H35A C35 H35C 109.5 . . ?
H35B C35 H35C 109.5 . . ?
C62 C64 H64A 109.5 . . ?
C62 C64 H64B 109.5 . . ?
H64A C64 H64B 109.5 . . ?
C62 C64 H64C 109.5 . . ?
H64A C64 H64C 109.5 . . ?
H64B C64 H64C 109.5 . . ?
C33 C34 H34A 109.5 . . ?
C33 C34 H34B 109.5 . . ?
H34A C34 H34B 109.5 . . ?
C33 C34 H34C 109.5 . . ?
H34A C34 H34C 109.5 . . ?
H34B C34 H34C 109.5 . . ?
C30 C32 H32A 109.5 . . ?
C30 C32 H32B 109.5 . . ?
H32A C32 H32B 109.5 . . ?
C30 C32 H32C 109.5 . . ?
H32A C32 H32C 109.5 . . ?
H32B C32 H32C 109.5 . . ?
C59 C61 H61A 109.5 . . ?
C59 C61 H61B 109.5 . . ?
H61A C61 H61B 109.5 . . ?
C59 C61 H61C 109.5 . . ?
H61A C61 H61C 109.5 . . ?
H61B C61 H61C 109.5 . . ?
C27 C29 H29A 109.5 . . ?
C27 C29 H29B 109.5 . . ?
H29A C29 H29B 109.5 . . ?
C27 C29 H29C 109.5 . . ?
H29A C29 H29C 109.5 . . ?
H29B C29 H29C 109.5 . . ?
C24 C26 H26A 109.5 . . ?
C24 C26 H26B 109.5 . . ?
H26A C26 H26B 109.5 . . ?
C24 C26 H26C 109.5 . . ?
H26A C26 H26C 109.5 . . ?
H26B C26 H26C 109.5 . . ?
C56 C58 H58A 109.5 . . ?
C56 C58 H58B 109.5 . . ?
H58A C58 H58B 109.5 . . ?
C56 C58 H58C 109.5 . . ?
H58A C58 H58C 109.5 . . ?
H58B C58 H58C 109.5 . . ?
C56 C57 H57A 109.5 . . ?
C56 C57 H57B 109.5 . . ?
H57A C57 H57B 109.5 . . ?
C56 C57 H57C 109.5 . . ?
H57A C57 H57C 109.5 . . ?
H57B C57 H57C 109.5 . . ?
C62 C63 H63A 109.5 . . ?
C62 C63 H63B 109.5 . . ?
H63A C63 H63B 109.5 . . ?
C62 C63 H63C 109.5 . . ?
H63A C63 H63C 109.5 . . ?
H63B C63 H63C 109.5 . . ?
C24 C25 H25A 109.5 . . ?
C24 C25 H25B 109.5 . . ?
H25A C25 H25B 109.5 . . ?
C24 C25 H25C 109.5 . . ?
H25A C25 H25C 109.5 . . ?
H25B C25 H25C 109.5 . . ?
C59 C60 H60A 109.5 . . ?
C59 C60 H60B 109.5 . . ?
H60A C60 H60B 109.5 . . ?
C59 C60 H60C 109.5 . . ?
H60A C60 H60C 109.5 . . ?
H60B C60 H60C 109.5 . . ?
C27 C28 H28A 109.5 . . ?
C27 C28 H28B 109.5 . . ?
H28A C28 H28B 109.5 . . ?
C27 C28 H28C 109.5 . . ?
H28A C28 H28C 109.5 . . ?
H28B C28 H28C 109.5 . . ?
C53 C55 H55A 109.5 . . ?
C53 C55 H55B 109.5 . . ?
H55A C55 H55B 109.5 . . ?
C53 C55 H55C 109.5 . . ?
H55A C55 H55C 109.5 . . ?
H55B C55 H55C 109.5 . . ?
C53 C54 H54A 109.5 . . ?
C53 C54 H54B 109.5 . . ?
H54A C54 H54B 109.5 . . ?
C53 C54 H54C 109.5 . . ?
H54A C54 H54C 109.5 . . ?
H54B C54 H54C 109.5 . . ?
C30 C31 H31A 109.5 . . ?
C30 C31 H31B 109.5 . . ?
H31A C31 H31B 109.5 . . ?
C30 C31 H31C 109.5 . . ?
H31A C31 H31C 109.5 . . ?
H31B C31 H31C 109.5 . . ?

loop_
_geom_bond_atom_site_label_1
_geom_bond_atom_site_label_2
_geom_bond_distance
_geom_bond_site_symmetry_2
_geom_bond_publ_flag
Ga1 C1 2.0337(18) . ?
Ga1 Cl1 2.1956(5) . ?
Ga1 Cl2 2.2165(5) . ?
Ga1 H1 1.61(2) . ?
C1 N42 1.342(2) . ?
C1 N45 1.351(2) . ?
Ga2 C17 2.0339(18) . ?
Ga2 Cl6 2.1929(5) . ?
Ga2 Cl3 2.2191(5) . ?
Ga2 H2 1.78(2) . ?
N13 C17 1.347(2) . ?
N13 C14 1.389(2) . ?
N13 C7 1.451(2) . ?
N16 C17 1.354(2) . ?
N16 C15 1.383(2) . ?
N16 C18 1.453(2) . ?
N42 C43 1.385(2) . ?
N42 C36 1.450(2) . ?
N45 C44 1.379(2) . ?
N45 C47 1.447(2) . ?
C12 C11 1.393(3) . ?
C12 C7 1.395(3) . ?
C12 C33 1.521(3) . ?
C7 C8 1.403(3) . ?
C36 C41 1.396(3) . ?
C36 C37 1.399(3) . ?
C14 C15 1.350(3) . ?
C14 H14 0.9300 . ?
C41 C40 1.397(3) . ?
C41 C62 1.518(3) . ?
C18 C19 1.395(3) . ?
C18 C23 1.398(3) . ?
C19 C20 1.397(3) . ?
C19 C24 1.519(3) . ?
C37 C38 1.403(3) . ?
C37 C59 1.519(3) . ?
C23 C22 1.398(3) . ?
C23 C27 1.522(3) . ?
C40 C39 1.383(3) . ?
C40 H40 0.9300 . ?
C51 C50 1.385(3) . ?
C51 C52 1.397(3) . ?
C51 H51 0.9300 . ?
C11 C10 1.388(3) . ?
C11 H11 0.9300 . ?
C8 C9 1.393(3) . ?
C8 C30 1.519(3) . ?
C47 C52 1.397(3) . ?
C47 C48 1.404(3) . ?
C52 C56 1.520(3) . ?
C15 H15 0.9300 . ?
C21 C22 1.378(3) . ?
C21 C20 1.387(3) . ?
C21 H21 0.9300 . ?
C9 C10 1.382(3) . ?
C9 H9 0.9300 . ?
C39 C38 1.381(3) . ?
C39 H39 0.9300 . ?
C33 C35 1.525(3) . ?
C33 C34 1.532(3) . ?
C33 H33 0.9800 . ?
C22 H22 0.9300 . ?
C48 C49 1.397(3) . ?
C48 C53 1.519(3) . ?
C10 H10 0.9300 . ?
C38 H38 0.9300 . ?
C59 C61 1.521(3) . ?
C59 C60 1.525(3) . ?
C59 H59 0.9800 . ?
C43 C44 1.346(3) . ?
C43 H43 0.9300 . ?
C20 H20 0.9300 . ?
C62 C64 1.528(3) . ?
C62 C63 1.534(3) . ?
C62 H62 0.9800 . ?
C49 C50 1.380(3) . ?
C49 H49 0.9300 . ?
C44 H44 0.9300 . ?
C30 C31 1.524(3) . ?
C30 C32 1.526(3) . ?
C30 H30 0.9800 . ?
C24 C25 1.527(3) . ?
C24 C26 1.530(3) . ?
C24 H24 0.9800 . ?
C27 C28 1.526(3) . ?
C27 C29 1.536(3) . ?
C27 H27 0.9800 . ?
C50 H50 0.9300 . ?
C53 C55 1.520(3) . ?
C53 C54 1.531(3) . ?
C53 H53 0.9800 . ?
C56 C58 1.532(3) . ?
C56 C57 1.533(3) . ?
C56 H56 0.9800 . ?
C35 H35A 0.9600 . ?
C35 H35B 0.9600 . ?
C35 H35C 0.9600 . ?
C64 H64A 0.9600 . ?
C64 H64B 0.9600 . ?
C64 H64C 0.9600 . ?
C34 H34A 0.9600 . ?
C34 H34B 0.9600 . ?
C34 H34C 0.9600 . ?
C32 H32A 0.9600 . ?
C32 H32B 0.9600 . ?
C32 H32C 0.9600 . ?
C61 H61A 0.9600 . ?
C61 H61B 0.9600 . ?
C61 H61C 0.9600 . ?
C29 H29A 0.9600 . ?
C29 H29B 0.9600 . ?
C29 H29C 0.9600 . ?
C26 H26A 0.9600 . ?
C26 H26B 0.9600 . ?
C26 H26C 0.9600 . ?
C58 H58A 0.9600 . ?
C58 H58B 0.9600 . ?
C58 H58C 0.9600 . ?
C57 H57A 0.9600 . ?
C57 H57B 0.9600 . ?
C57 H57C 0.9600 . ?
C63 H63A 0.9600 . ?
C63 H63B 0.9600 . ?
C63 H63C 0.9600 . ?
C25 H25A 0.9600 . ?
C25 H25B 0.9600 . ?
C25 H25C 0.9600 . ?
C60 H60A 0.9600 . ?
C60 H60B 0.9600 . ?
C60 H60C 0.9600 . ?
C28 H28A 0.9600 . ?
C28 H28B 0.9600 . ?
C28 H28C 0.9600 . ?
C55 H55A 0.9600 . ?
C55 H55B 0.9600 . ?
C55 H55C 0.9600 . ?
C54 H54A 0.9600 . ?
C54 H54B 0.9600 . ?
C54 H54C 0.9600 . ?
C31 H31A 0.9600 . ?
C31 H31B 0.9600 . ?
C31 H31C 0.9600 . ?

loop_
_geom_torsion_atom_site_label_1
_geom_torsion_atom_site_label_2
_geom_torsion_atom_site_label_3
_geom_torsion_atom_site_label_4
_geom_torsion
_geom_torsion_site_symmetry_1
_geom_torsion_site_symmetry_2
_geom_torsion_site_symmetry_3
_geom_torsion_site_symmetry_4
_geom_torsion_publ_flag
N45 C1 N42 C43 -0.6(2) . . . . ?
Ga1 C1 N42 C43 -178.60(14) . . . . ?
N45 C1 N42 C36 -174.77(16) . . . . ?
Ga1 C1 N42 C36 7.2(3) . . . . ?
N42 C1 N45 C44 0.8(2) . . . . ?
Ga1 C1 N45 C44 179.10(14) . . . . ?
N42 C1 N45 C47 176.61(16) . . . . ?
Ga1 C1 N45 C47 -5.1(3) . . . . ?
C14 N13 C17 N16 0.5(2) . . . . ?
C7 N13 C17 N16 -176.32(16) . . . . ?
C14 N13 C17 Ga2 -176.38(14) . . . . ?
C7 N13 C17 Ga2 6.8(3) . . . . ?
C15 N16 C17 N13 -0.9(2) . . . . ?
C18 N16 C17 N13 176.26(16) . . . . ?
C15 N16 C17 Ga2 176.27(13) . . . . ?
C18 N16 C17 Ga2 -6.5(3) . . . . ?
C11 C12 C7 C8 2.7(3) . . . . ?
C33 C12 C7 C8 -175.19(17) . . . . ?
C11 C12 C7 N13 -174.04(16) . . . . ?
C33 C12 C7 N13 8.1(3) . . . . ?
C17 N13 C7 C12 -106.4(2) . . . . ?
C14 N13 C7 C12 77.1(2) . . . . ?
C17 N13 C7 C8 76.7(2) . . . . ?
C14 N13 C7 C8 -99.8(2) . . . . ?
C1 N42 C36 C41 -89.9(2) . . . . ?
C43 N42 C36 C41 96.5(2) . . . . ?
C1 N42 C36 C37 92.4(2) . . . . ?
C43 N42 C36 C37 -81.2(2) . . . . ?
C17 N13 C14 C15 0.1(2) . . . . ?
C7 N13 C14 C15 177.17(16) . . . . ?
C37 C36 C41 C40 1.7(3) . . . . ?
N42 C36 C41 C40 -175.81(16) . . . . ?
C37 C36 C41 C62 -178.66(17) . . . . ?
N42 C36 C41 C62 3.8(3) . . . . ?
C17 N16 C18 C19 93.6(2) . . . . ?
C15 N16 C18 C19 -89.5(2) . . . . ?
C17 N16 C18 C23 -89.9(2) . . . . ?
C15 N16 C18 C23 87.0(2) . . . . ?
C23 C18 C19 C20 1.4(3) . . . . ?
N16 C18 C19 C20 177.72(16) . . . . ?
C23 C18 C19 C24 -174.82(18) . . . . ?
N16 C18 C19 C24 1.5(3) . . . . ?
C41 C36 C37 C38 -0.8(3) . . . . ?
N42 C36 C37 C38 176.73(15) . . . . ?
C41 C36 C37 C59 177.44(17) . . . . ?
N42 C36 C37 C59 -5.0(2) . . . . ?
C19 C18 C23 C22 -1.3(3) . . . . ?
N16 C18 C23 C22 -177.58(16) . . . . ?
C19 C18 C23 C27 175.41(18) . . . . ?
N16 C18 C23 C27 -0.9(3) . . . . ?
C36 C41 C40 C39 -1.3(3) . . . . ?
C62 C41 C40 C39 179.06(17) . . . . ?
C7 C12 C11 C10 -0.1(3) . . . . ?
C33 C12 C11 C10 177.87(17) . . . . ?
C12 C7 C8 C9 -3.4(3) . . . . ?
N13 C7 C8 C9 173.30(16) . . . . ?
C12 C7 C8 C30 176.54(17) . . . . ?
N13 C7 C8 C30 -6.7(3) . . . . ?
C1 N45 C47 C52 102.9(2) . . . . ?
C44 N45 C47 C52 -81.8(2) . . . . ?
C1 N45 C47 C48 -80.6(2) . . . . ?
C44 N45 C47 C48 94.7(2) . . . . ?
C48 C47 C52 C51 -1.2(3) . . . . ?
N45 C47 C52 C51 175.05(16) . . . . ?
C48 C47 C52 C56 179.02(18) . . . . ?
N45 C47 C52 C56 -4.7(3) . . . . ?
C50 C51 C52 C47 0.4(3) . . . . ?
C50 C51 C52 C56 -179.86(19) . . . . ?
N13 C14 C15 N16 -0.6(2) . . . . ?
C17 N16 C15 C14 1.0(2) . . . . ?
C18 N16 C15 C14 -176.32(17) . . . . ?
C7 C8 C9 C10 1.6(3) . . . . ?
C30 C8 C9 C10 -178.36(18) . . . . ?
C41 C40 C39 C38 0.0(3) . . . . ?
C11 C12 C33 C35 56.4(2) . . . . ?
C7 C12 C33 C35 -125.77(19) . . . . ?
C11 C12 C33 C34 -66.9(2) . . . . ?
C7 C12 C33 C34 110.9(2) . . . . ?
C20 C21 C22 C23 0.7(3) . . . . ?
C18 C23 C22 C21 0.2(3) . . . . ?
C27 C23 C22 C21 -176.56(19) . . . . ?
C52 C47 C48 C49 0.8(3) . . . . ?
N45 C47 C48 C49 -175.47(17) . . . . ?
C52 C47 C48 C53 178.78(18) . . . . ?
N45 C47 C48 C53 2.5(3) . . . . ?
C8 C9 C10 C11 0.8(3) . . . . ?
C12 C11 C10 C9 -1.6(3) . . . . ?
C40 C39 C38 C37 0.9(3) . . . . ?
C36 C37 C38 C39 -0.5(3) . . . . ?
C59 C37 C38 C39 -178.82(17) . . . . ?
C36 C37 C59 C61 132.2(2) . . . . ?
C38 C37 C59 C61 -49.6(2) . . . . ?
C36 C37 C59 C60 -103.4(2) . . . . ?
C38 C37 C59 C60 74.8(2) . . . . ?
C1 N42 C43 C44 0.1(2) . . . . ?
C36 N42 C43 C44 174.66(17) . . . . ?
C22 C21 C20 C19 -0.5(3) . . . . ?
C18 C19 C20 C21 -0.5(3) . . . . ?
C24 C19 C20 C21 175.92(18) . . . . ?
C36 C41 C62 C64 123.72(19) . . . . ?
C40 C41 C62 C64 -56.6(2) . . . . ?
C36 C41 C62 C63 -113.0(2) . . . . ?
C40 C41 C62 C63 66.6(2) . . . . ?
C47 C48 C49 C50 0.4(3) . . . . ?
C53 C48 C49 C50 -177.55(19) . . . . ?
N42 C43 C44 N45 0.4(2) . . . . ?
C1 N45 C44 C43 -0.8(2) . . . . ?
C47 N45 C44 C43 -176.72(18) . . . . ?
C9 C8 C30 C31 -78.7(3) . . . . ?
C7 C8 C30 C31 101.3(2) . . . . ?
C9 C8 C30 C32 45.7(2) . . . . ?
C7 C8 C30 C32 -134.29(19) . . . . ?
C18 C19 C24 C25 104.3(2) . . . . ?
C20 C19 C24 C25 -71.9(2) . . . . ?
C18 C19 C24 C26 -131.9(2) . . . . ?
C20 C19 C24 C26 52.0(3) . . . . ?
C22 C23 C27 C28 -33.8(3) . . . . ?
C18 C23 C27 C28 149.58(19) . . . . ?
C22 C23 C27 C29 89.1(2) . . . . ?
C18 C23 C27 C29 -87.5(2) . . . . ?
C48 C49 C50 C51 -1.2(3) . . . . ?
C52 C51 C50 C49 0.8(3) . . . . ?
C49 C48 C53 C55 -34.4(3) . . . . ?
C47 C48 C53 C55 147.7(2) . . . . ?
C49 C48 C53 C54 90.7(3) . . . . ?
C47 C48 C53 C54 -87.2(3) . . . . ?
C47 C52 C56 C58 93.2(2) . . . . ?
C51 C52 C56 C58 -86.5(2) . . . . ?
C47 C52 C56 C57 -142.71(19) . . . . ?
C51 C52 C56 C57 37.5(3) . . . . ?
